data_4120187
loop_
_publ_author_name
'Moran Feller'
'Yael Diskin-Posner'
'Gregory Leitus'
'Linda J. W. Shimon'
'David Milstein'

_publ_section_title
;
 Direct Observation of Reductive Elimination of MeX (X = Cl, Br, I) from
 RhIII Complexes: Mechanistic Insight and the Importance of Sterics
;
_journal_name_full 'Journal of the American Chemical Society'
_journal_page_first 11040
_journal_page_last 11047
_journal_paper_doi 10.1021/ja401852c
_journal_volume 135
_journal_year 2013
_chemical_formula_moiety 'C20 H38 I2 N P2 Rh'
_chemical_formula_sum 'C20 H38 I2 N P2 Rh'
_chemical_formula_weight 711.16
_chemical_name_systematic
; 
 ? 
;
_space_group_IT_number 14
_symmetry_cell_setting monoclinic
_symmetry_space_group_name_Hall '-P 2ybc'
_symmetry_space_group_name_H-M 'P 1 21/c 1'
_atom_sites_solution_hydrogens geom
_atom_sites_solution_primary direct
_atom_sites_solution_secondary difmap
_audit_creation_method SHELXL-97
_cell_angle_alpha 90.00
_cell_angle_beta 113.6717(11)
_cell_angle_gamma 90.00
_cell_formula_units_Z 4
_cell_length_a 14.1006(3)
_cell_length_b 11.7405(3)
_cell_length_c 16.5928(3)
_cell_measurement_reflns_used 6544
_cell_measurement_temperature 120(2)
_cell_measurement_theta_max 28.28
_cell_measurement_theta_min 1.00
_cell_volume 2515.78(10)
_computing_cell_refinement HKL
_computing_data_collection 'collect package Nonius'
_computing_data_reduction HKL
_computing_structure_refinement 'SHELXL-97 (Sheldrick, 1997)'
_computing_structure_solution 'SIR-97 (Altmore et al, 1994)'
_diffrn_ambient_temperature 120(2)
_diffrn_measured_fraction_theta_full 0.999
_diffrn_measured_fraction_theta_max 0.999
_diffrn_measurement_device_type 'Nonius KappaCCD'
_diffrn_measurement_method 'omega and phi scans'
_diffrn_radiation_monochromator graphite
_diffrn_radiation_source 'fine-focus sealed tube'
_diffrn_radiation_type MoK\a
_diffrn_radiation_wavelength 0.71073
_diffrn_reflns_av_R_equivalents 0.1600
_diffrn_reflns_av_sigmaI/netI 0.0617
_diffrn_reflns_limit_h_max 18
_diffrn_reflns_limit_h_min -18
_diffrn_reflns_limit_k_max 15
_diffrn_reflns_limit_k_min -15
_diffrn_reflns_limit_l_max 21
_diffrn_reflns_limit_l_min -21
_diffrn_reflns_number 44019
_diffrn_reflns_theta_full 27.10
_diffrn_reflns_theta_max 27.10
_diffrn_reflns_theta_min 2.68
_exptl_absorpt_coefficient_mu 3.266
_exptl_absorpt_correction_T_max 0.852
_exptl_absorpt_correction_T_min 0.532
_exptl_absorpt_correction_type integration
_exptl_absorpt_process_details
;
gaussian integration (Coppens, 1970)
;
_exptl_crystal_colour orange
_exptl_crystal_density_diffrn 1.878
_exptl_crystal_description prism
_exptl_crystal_F_000 1384
_exptl_crystal_size_max 0.20
_exptl_crystal_size_mid 0.05
_exptl_crystal_size_min 0.05
_refine_diff_density_max 4.864
_refine_diff_density_min -2.432
_refine_diff_density_rms 0.322
_refine_ls_extinction_method none
_refine_ls_goodness_of_fit_ref 1.089
_refine_ls_hydrogen_treatment constr
_refine_ls_matrix_type full
_refine_ls_number_parameters 244
_refine_ls_number_reflns 5535
_refine_ls_number_restraints 0
_refine_ls_restrained_S_all 1.089
_refine_ls_R_factor_all 0.0732
_refine_ls_R_factor_gt 0.0577
_refine_ls_shift/su_max 0.001
_refine_ls_shift/su_mean 0.000
_refine_ls_structure_factor_coef Fsqd
_refine_ls_weighting_details 'calc w=1/[\s^2^(Fo^2^)+(0.0919P)^2^+4.7777P] where P=(Fo^2^+2Fc^2^)/3'
_refine_ls_weighting_scheme calc
_refine_ls_wR_factor_gt 0.1411
_refine_ls_wR_factor_ref 0.1544
_reflns_number_gt 4371
_reflns_number_total 5535
_reflns_threshold_expression >2sigma(I)
_cod_data_source_file ja401852c_si_002_9.cif
_cod_data_source_block m1396
_cod_original_sg_symbol_Hall -P2ybc
_cod_database_code 4120187

loop_
_symmetry_equiv_pos_as_xyz
'x, y, z'
'-x, y+1/2, -z+1/2'
'-x, -y, -z'
'x, -y-1/2, z-1/2'

loop_
_atom_site_label
_atom_site_type_symbol
_atom_site_fract_x
_atom_site_fract_y
_atom_site_fract_z
_atom_site_U_iso_or_equiv
_atom_site_adp_type
_atom_site_occupancy
_atom_site_symmetry_multiplicity
_atom_site_calc_flag
_atom_site_refinement_flags
Rh1 Rh 0.76798(3) 0.91480(4) 0.26090(3) 0.01798(15) Uani 1 1 d .
I1 I 0.85304(3) 0.91831(3) 0.14266(3) 0.02495(15) Uani 1 1 d .
I2 I 0.62123(3) 0.74271(3) 0.17199(2) 0.02411(15) Uani 1 1 d .
P1 P 0.65334(12) 1.06435(13) 0.19942(10) 0.0211(3) Uani 1 1 d .
P2 P 0.86881(12) 0.76719(13) 0.35066(10) 0.0209(3) Uani 1 1 d .
N1 N 0.7156(4) 0.9318(4) 0.3598(3) 0.0225(11) Uani 1 1 d .
C1 C 0.6550(5) 1.1234(5) 0.3016(4) 0.0266(13) Uani 1 1 d .
H1A H 0.7132 1.1778 0.3267 0.032 Uiso 1 1 calc R
H1B H 0.5897 1.1653 0.2895 0.032 Uiso 1 1 calc R
C2 C 0.6669(5) 1.0296(5) 0.3668(4) 0.0254(13) Uani 1 1 d .
C3 C 0.6321(5) 1.0431(5) 0.4339(4) 0.0274(14) Uani 1 1 d .
H3 H 0.5960 1.1102 0.4370 0.033 Uiso 1 1 calc R
C4 C 0.6506(5) 0.9574(6) 0.4964(4) 0.0303(14) Uani 1 1 d .
H4 H 0.6274 0.9652 0.5425 0.036 Uiso 1 1 calc R
C5 C 0.7034(5) 0.8606(5) 0.4904(4) 0.0264(13) Uani 1 1 d .
H5 H 0.7182 0.8024 0.5335 0.032 Uiso 1 1 calc R
C6 C 0.7347(5) 0.8482(5) 0.4215(4) 0.0213(12) Uani 1 1 d .
C7 C 0.7820(5) 0.7406(5) 0.4089(4) 0.0226(13) Uani 1 1 d .
H7A H 0.7267 0.6867 0.3741 0.027 Uiso 1 1 calc R
H7B H 0.8223 0.7054 0.4668 0.027 Uiso 1 1 calc R
C8 C 0.5146(5) 1.0324(5) 0.1338(4) 0.0252(13) Uani 1 1 d .
H8 H 0.5107 0.9780 0.0861 0.030 Uiso 1 1 calc R
C9 C 0.4659(5) 0.9738(6) 0.1908(4) 0.0296(14) Uani 1 1 d .
H9A H 0.4591 1.0290 0.2325 0.044 Uiso 1 1 calc R
H9B H 0.5102 0.9106 0.2233 0.044 Uiso 1 1 calc R
H9C H 0.3973 0.9445 0.1530 0.044 Uiso 1 1 calc R
C10 C 0.4477(5) 1.1356(6) 0.0901(4) 0.0336(15) Uani 1 1 d .
H10A H 0.3759 1.1111 0.0574 0.050 Uiso 1 1 calc R
H10B H 0.4737 1.1712 0.0496 0.050 Uiso 1 1 calc R
H10C H 0.4504 1.1907 0.1353 0.050 Uiso 1 1 calc R
C11 C 0.6949(5) 1.1805(5) 0.1445(4) 0.0292(14) Uani 1 1 d .
H11 H 0.7724 1.1787 0.1717 0.035 Uiso 1 1 calc R
C12 C 0.6644(5) 1.1553(6) 0.0463(4) 0.0315(15) Uani 1 1 d .
H12A H 0.5894 1.1645 0.0144 0.047 Uiso 1 1 calc R
H12B H 0.6839 1.0770 0.0393 0.047 Uiso 1 1 calc R
H12C H 0.7004 1.2083 0.0226 0.047 Uiso 1 1 calc R
C13 C 0.6658(6) 1.3002(6) 0.1590(5) 0.0397(17) Uani 1 1 d .
H13A H 0.7032 1.3549 0.1380 0.060 Uiso 1 1 calc R
H13B H 0.6841 1.3124 0.2219 0.060 Uiso 1 1 calc R
H13C H 0.5911 1.3110 0.1265 0.060 Uiso 1 1 calc R
C14 C 0.9966(5) 0.8061(6) 0.4376(4) 0.0288(14) Uani 1 1 d .
H14 H 0.9887 0.8828 0.4605 0.035 Uiso 1 1 calc R
C15 C 1.0347(6) 0.7244(6) 0.5162(5) 0.0362(16) Uani 1 1 d .
H15A H 1.0377 0.6469 0.4956 0.054 Uiso 1 1 calc R
H15B H 0.9868 0.7266 0.5457 0.054 Uiso 1 1 calc R
H15C H 1.1039 0.7476 0.5577 0.054 Uiso 1 1 calc R
C16 C 1.0766(5) 0.8187(6) 0.3967(5) 0.0366(16) Uani 1 1 d .
H16A H 1.1356 0.8635 0.4361 0.055 Uiso 1 1 calc R
H16B H 1.0446 0.8575 0.3398 0.055 Uiso 1 1 calc R
H16C H 1.1006 0.7431 0.3882 0.055 Uiso 1 1 calc R
C17 C 0.8970(6) 0.6228(6) 0.3187(4) 0.0324(15) Uani 1 1 d .
H17 H 0.9709 0.6076 0.3581 0.039 Uiso 1 1 calc R
C18 C 0.8365(7) 0.5250(6) 0.3354(5) 0.0451(19) Uani 1 1 d .
H18A H 0.7625 0.5350 0.2989 0.068 Uiso 1 1 calc R
H18B H 0.8477 0.5244 0.3977 0.068 Uiso 1 1 calc R
H18C H 0.8602 0.4528 0.3204 0.068 Uiso 1 1 calc R
C19 C 0.8928(6) 0.6174(6) 0.2260(5) 0.0364(16) Uani 1 1 d .
H19A H 0.9074 0.5394 0.2132 0.055 Uiso 1 1 calc R
H19B H 0.9447 0.6692 0.2210 0.055 Uiso 1 1 calc R
H19C H 0.8238 0.6400 0.1840 0.055 Uiso 1 1 calc R
C20 C 0.8813(5) 1.0386(5) 0.3318(4) 0.0240(13) Uani 1 1 d .
H20A H 0.8688 1.1090 0.2974 0.036 Uiso 1 1 calc R
H20B H 0.9505 1.0095 0.3425 0.036 Uiso 1 1 calc R
H20C H 0.8768 1.0542 0.3882 0.036 Uiso 1 1 calc R

loop_
_atom_site_aniso_label
_atom_site_aniso_U_11
_atom_site_aniso_U_22
_atom_site_aniso_U_33
_atom_site_aniso_U_23
_atom_site_aniso_U_13
_atom_site_aniso_U_12
Rh1 0.0209(3) 0.0208(3) 0.0128(2) -0.00021(16) 0.00738(19) -0.00068(17)
I1 0.0302(3) 0.0300(3) 0.0188(2) -0.00172(15) 0.01412(18) -0.00249(16)
I2 0.0274(2) 0.0265(2) 0.0192(2) -0.00248(15) 0.01019(18) -0.00270(15)
P1 0.0241(8) 0.0242(8) 0.0147(7) -0.0008(6) 0.0077(6) -0.0016(6)
P2 0.0234(8) 0.0228(8) 0.0171(7) 0.0008(6) 0.0088(6) 0.0027(6)
N1 0.027(3) 0.024(3) 0.015(2) -0.0050(19) 0.006(2) -0.006(2)
C1 0.037(4) 0.026(3) 0.017(3) 0.000(2) 0.012(3) 0.001(3)
C2 0.030(3) 0.028(3) 0.017(3) 0.000(2) 0.008(3) 0.003(3)
C3 0.032(3) 0.025(3) 0.029(3) -0.004(3) 0.016(3) 0.003(3)
C4 0.042(4) 0.036(4) 0.018(3) -0.003(3) 0.017(3) -0.001(3)
C5 0.030(3) 0.027(3) 0.019(3) -0.002(2) 0.008(3) -0.004(3)
C6 0.025(3) 0.017(3) 0.018(3) 0.001(2) 0.005(2) -0.002(2)
C7 0.030(3) 0.018(3) 0.011(3) 0.001(2) 0.000(2) 0.001(2)
C8 0.022(3) 0.028(3) 0.024(3) 0.003(3) 0.007(2) 0.000(2)
C9 0.025(3) 0.036(4) 0.028(3) -0.005(3) 0.011(3) 0.000(3)
C10 0.026(3) 0.040(4) 0.029(4) 0.010(3) 0.005(3) 0.002(3)
C11 0.029(3) 0.029(3) 0.025(3) 0.006(3) 0.006(3) -0.003(3)
C12 0.035(4) 0.036(4) 0.020(3) 0.008(3) 0.007(3) -0.001(3)
C13 0.059(5) 0.028(4) 0.031(4) 0.006(3) 0.017(4) -0.001(3)
C14 0.023(3) 0.030(3) 0.028(3) 0.003(3) 0.004(3) 0.001(3)
C15 0.033(4) 0.037(4) 0.030(4) 0.007(3) 0.003(3) 0.002(3)
C16 0.026(3) 0.044(4) 0.037(4) 0.005(3) 0.009(3) 0.004(3)
C17 0.041(4) 0.032(4) 0.026(3) -0.004(3) 0.016(3) 0.003(3)
C18 0.075(6) 0.027(4) 0.046(5) 0.002(3) 0.037(4) 0.001(4)
C19 0.045(4) 0.036(4) 0.032(4) -0.002(3) 0.020(3) 0.010(3)
C20 0.028(3) 0.028(3) 0.017(3) 0.011(2) 0.010(3) 0.012(2)

loop_
_atom_type_symbol
_atom_type_description
_atom_type_scat_dispersion_real
_atom_type_scat_dispersion_imag
_atom_type_scat_source
C C 0.0033 0.0016 'International Tables Vol C Tables 4.2.6.8 and 6.1.1.4'
H H 0.0000 0.0000 'International Tables Vol C Tables 4.2.6.8 and 6.1.1.4'
I I -0.4742 1.8119 'International Tables Vol C Tables 4.2.6.8 and 6.1.1.4'
P P 0.1023 0.0942 'International Tables Vol C Tables 4.2.6.8 and 6.1.1.4'
N N 0.0061 0.0033 'International Tables Vol C Tables 4.2.6.8 and 6.1.1.4'
Rh Rh -1.1178 0.9187 'International Tables Vol C Tables 4.2.6.8 and 6.1.1.4'

loop_
_exptl_crystal_face_index_h
_exptl_crystal_face_index_k
_exptl_crystal_face_index_l
_exptl_crystal_face_perp_dist
1 0 0 0.030
-1 0 0 0.040
0 1 0 0.020
0 -1 0 0.030
0 0 1 0.100
0 0 -1 0.160

loop_
_geom_angle_atom_site_label_1
_geom_angle_atom_site_label_2
_geom_angle_atom_site_label_3
_geom_angle
N1 Rh1 C20 85.6(2)
N1 Rh1 P1 82.41(15)
C20 Rh1 P1 87.85(16)
N1 Rh1 P2 83.46(15)
C20 Rh1 P2 91.39(16)
P1 Rh1 P2 165.87(6)
N1 Rh1 I1 171.89(13)
C20 Rh1 I1 86.38(16)
P1 Rh1 I1 95.96(4)
P2 Rh1 I1 98.07(4)
N1 Rh1 I2 93.61(13)
C20 Rh1 I2 177.55(15)
P1 Rh1 I2 94.35(4)
P2 Rh1 I2 86.22(4)
I1 Rh1 I2 94.443(17)
C1 P1 C8 103.9(3)
C1 P1 C11 106.7(3)
C8 P1 C11 109.0(3)
C1 P1 Rh1 97.6(2)
C8 P1 Rh1 119.2(2)
C11 P1 Rh1 117.9(2)
C14 P2 C7 105.8(3)
C14 P2 C17 101.2(3)
C7 P2 C17 104.7(3)
C14 P2 Rh1 117.5(2)
C7 P2 Rh1 95.49(18)
C17 P2 Rh1 129.2(2)
C6 N1 C2 119.6(5)
C6 N1 Rh1 120.1(4)
C2 N1 Rh1 120.1(4)
C2 C1 P1 110.3(4)
C2 C1 H1A 109.6
P1 C1 H1A 109.6
C2 C1 H1B 109.6
P1 C1 H1B 109.6
H1A C1 H1B 108.1
N1 C2 C3 120.9(6)
N1 C2 C1 117.9(5)
C3 C2 C1 121.2(6)
C4 C3 C2 119.4(6)
C4 C3 H3 120.3
C2 C3 H3 120.3
C5 C4 C3 119.1(6)
C5 C4 H4 120.5
C3 C4 H4 120.5
C4 C5 C6 120.2(6)
C4 C5 H5 119.9
C6 C5 H5 119.9
N1 C6 C5 120.7(6)
N1 C6 C7 118.1(5)
C5 C6 C7 121.1(5)
C6 C7 P2 110.9(4)
C6 C7 H7A 109.5
P2 C7 H7A 109.5
C6 C7 H7B 109.5
P2 C7 H7B 109.5
H7A C7 H7B 108.0
C10 C8 C9 107.6(5)
C10 C8 P1 115.0(5)
C9 C8 P1 110.8(4)
C10 C8 H8 107.7
C9 C8 H8 107.7
P1 C8 H8 107.7
C8 C9 H9A 109.5
C8 C9 H9B 109.5
H9A C9 H9B 109.5
C8 C9 H9C 109.5
H9A C9 H9C 109.5
H9B C9 H9C 109.5
C8 C10 H10A 109.5
C8 C10 H10B 109.5
H10A C10 H10B 109.5
C8 C10 H10C 109.5
H10A C10 H10C 109.5
H10B C10 H10C 109.5
C13 C11 C12 111.7(5)
C13 C11 P1 116.4(5)
C12 C11 P1 111.7(4)
C13 C11 H11 105.4
C12 C11 H11 105.4
P1 C11 H11 105.4
C11 C12 H12A 109.5
C11 C12 H12B 109.5
H12A C12 H12B 109.5
C11 C12 H12C 109.5
H12A C12 H12C 109.5
H12B C12 H12C 109.5
C11 C13 H13A 109.5
C11 C13 H13B 109.5
H13A C13 H13B 109.5
C11 C13 H13C 109.5
H13A C13 H13C 109.5
H13B C13 H13C 109.5
C15 C14 C16 111.6(6)
C15 C14 P2 113.9(5)
C16 C14 P2 109.6(5)
C15 C14 H14 107.1
C16 C14 H14 107.1
P2 C14 H14 107.1
C14 C15 H15A 109.5
C14 C15 H15B 109.5
H15A C15 H15B 109.5
C14 C15 H15C 109.5
H15A C15 H15C 109.5
H15B C15 H15C 109.5
C14 C16 H16A 109.5
C14 C16 H16B 109.5
H16A C16 H16B 109.5
C14 C16 H16C 109.5
H16A C16 H16C 109.5
H16B C16 H16C 109.5
C19 C17 C18 111.0(6)
C19 C17 P2 113.6(5)
C18 C17 P2 115.8(5)
C19 C17 H17 105.1
C18 C17 H17 105.1
P2 C17 H17 105.1
C17 C18 H18A 109.5
C17 C18 H18B 109.5
H18A C18 H18B 109.5
C17 C18 H18C 109.5
H18A C18 H18C 109.5
H18B C18 H18C 109.5
C17 C19 H19A 109.5
C17 C19 H19B 109.5
H19A C19 H19B 109.5
C17 C19 H19C 109.5
H19A C19 H19C 109.5
H19B C19 H19C 109.5
Rh1 C20 H20A 109.5
Rh1 C20 H20B 109.5
H20A C20 H20B 109.5
Rh1 C20 H20C 109.5
H20A C20 H20C 109.5
H20B C20 H20C 109.5

loop_
_geom_bond_atom_site_label_1
_geom_bond_atom_site_label_2
_geom_bond_distance
Rh1 N1 2.062(5)
Rh1 C20 2.131(6)
Rh1 P1 2.3265(16)
Rh1 P2 2.3542(16)
Rh1 I1 2.6792(6)
Rh1 I2 2.8441(6)
P1 C1 1.823(6)
P1 C8 1.855(6)
P1 C11 1.861(7)
P2 C14 1.858(6)
P2 C7 1.865(7)
P2 C17 1.867(7)
N1 C6 1.365(8)
N1 C2 1.367(8)
C1 C2 1.505(9)
C1 H1A 0.9900
C1 H1B 0.9900
C2 C3 1.395(9)
C3 C4 1.393(9)
C3 H3 0.9500
C4 C5 1.383(10)
C4 H4 0.9500
C5 C6 1.388(9)
C5 H5 0.9500
C6 C7 1.482(8)
C7 H7A 0.9900
C7 H7B 0.9900
C8 C10 1.528(9)
C8 C9 1.538(9)
C8 H8 1.0000
C9 H9A 0.9800
C9 H9B 0.9800
C9 H9C 0.9800
C10 H10A 0.9800
C10 H10B 0.9800
C10 H10C 0.9800
C11 C13 1.511(10)
C11 C12 1.537(9)
C11 H11 1.0000
C12 H12A 0.9800
C12 H12B 0.9800
C12 H12C 0.9800
C13 H13A 0.9800
C13 H13B 0.9800
C13 H13C 0.9800
C14 C15 1.533(9)
C14 C16 1.539(10)
C14 H14 1.0000
C15 H15A 0.9800
C15 H15B 0.9800
C15 H15C 0.9800
C16 H16A 0.9800
C16 H16B 0.9800
C16 H16C 0.9800
C17 C19 1.516(9)
C17 C18 1.520(10)
C17 H17 1.0000
C18 H18A 0.9800
C18 H18B 0.9800
C18 H18C 0.9800
C19 H19A 0.9800
C19 H19B 0.9800
C19 H19C 0.9800
C20 H20A 0.9800
C20 H20B 0.9800
C20 H20C 0.9800

loop_
_geom_torsion_atom_site_label_1
_geom_torsion_atom_site_label_2
_geom_torsion_atom_site_label_3
_geom_torsion_atom_site_label_4
_geom_torsion
N1 Rh1 P1 C1 25.8(3)
C20 Rh1 P1 C1 -60.0(3)
P2 Rh1 P1 C1 27.1(3)
I1 Rh1 P1 C1 -146.2(2)
I2 Rh1 P1 C1 118.9(2)
N1 Rh1 P1 C8 -84.8(3)
C20 Rh1 P1 C8 -170.6(3)
P2 Rh1 P1 C8 -83.5(3)
I1 Rh1 P1 C8 103.2(2)
I2 Rh1 P1 C8 8.3(2)
N1 Rh1 P1 C11 139.3(3)
C20 Rh1 P1 C11 53.5(3)
P2 Rh1 P1 C11 140.6(3)
I1 Rh1 P1 C11 -32.6(2)
I2 Rh1 P1 C11 -127.6(2)
N1 Rh1 P2 C14 -87.2(3)
C20 Rh1 P2 C14 -1.8(3)
P1 Rh1 P2 C14 -88.4(3)
I1 Rh1 P2 C14 84.8(3)
I2 Rh1 P2 C14 178.7(3)
N1 Rh1 P2 C7 23.9(2)
C20 Rh1 P2 C7 109.3(2)
P1 Rh1 P2 C7 22.6(3)
I1 Rh1 P2 C7 -164.17(18)
I2 Rh1 P2 C7 -70.21(18)
N1 Rh1 P2 C17 137.9(3)
C20 Rh1 P2 C17 -136.7(3)
P1 Rh1 P2 C17 136.7(4)
I1 Rh1 P2 C17 -50.1(3)
I2 Rh1 P2 C17 43.8(3)
C20 Rh1 N1 C6 -105.9(4)
P1 Rh1 N1 C6 165.7(4)
P2 Rh1 N1 C6 -14.0(4)
I2 Rh1 N1 C6 71.8(4)
C20 Rh1 N1 C2 70.3(5)
P1 Rh1 N1 C2 -18.1(4)
P2 Rh1 N1 C2 162.2(5)
I2 Rh1 N1 C2 -112.1(4)
C8 P1 C1 C2 88.6(5)
C11 P1 C1 C2 -156.2(4)
Rh1 P1 C1 C2 -34.1(5)
C6 N1 C2 C3 -3.1(9)
Rh1 N1 C2 C3 -179.2(5)
C6 N1 C2 C1 175.2(5)
Rh1 N1 C2 C1 -1.0(7)
P1 C1 C2 N1 26.5(7)
P1 C1 C2 C3 -155.3(5)
N1 C2 C3 C4 2.4(10)
C1 C2 C3 C4 -175.8(6)
C2 C3 C4 C5 0.0(10)
C3 C4 C5 C6 -1.7(10)
C2 N1 C6 C5 1.3(8)
Rh1 N1 C6 C5 177.5(4)
C2 N1 C6 C7 176.4(5)
Rh1 N1 C6 C7 -7.4(7)
C4 C5 C6 N1 1.1(9)
C4 C5 C6 C7 -173.9(6)
N1 C6 C7 P2 31.3(7)
C5 C6 C7 P2 -153.6(5)
C14 P2 C7 C6 85.8(5)
C17 P2 C7 C6 -167.8(4)
Rh1 P2 C7 C6 -34.8(4)
C1 P1 C8 C10 77.7(5)
C11 P1 C8 C10 -35.8(6)
Rh1 P1 C8 C10 -175.2(4)
C1 P1 C8 C9 -44.6(5)
C11 P1 C8 C9 -158.2(5)
Rh1 P1 C8 C9 62.5(5)
C1 P1 C11 C13 -32.1(6)
C8 P1 C11 C13 79.6(6)
Rh1 P1 C11 C13 -140.4(4)
C1 P1 C11 C12 -161.9(5)
C8 P1 C11 C12 -50.2(6)
Rh1 P1 C11 C12 89.8(5)
C7 P2 C14 C15 48.9(6)
C17 P2 C14 C15 -60.1(6)
Rh1 P2 C14 C15 153.9(4)
C7 P2 C14 C16 174.7(4)
C17 P2 C14 C16 65.7(5)
Rh1 P2 C14 C16 -80.3(5)
C14 P2 C17 C19 -112.9(6)
C7 P2 C17 C19 137.2(5)
Rh1 P2 C17 C19 27.2(7)
C14 P2 C17 C18 116.9(6)
C7 P2 C17 C18 7.1(6)
Rh1 P2 C17 C18 -102.9(5)
